data_2012399
loop_
_publ_author_name
'Tian-Huey Lu'
'Yung-Jan Lin'
'Hung Luh'
'Fen-Ling Liao'
'Chung-Sun Chung'

_publ_section_title
;
 A linear cyclic oximate-bridged tetracopper(II) complex
;
_journal_issue 12
_journal_name_full 'Acta Crystallographica Section C'
_journal_page_first 1398
_journal_page_last 1399
_journal_paper_doi 10.1107/S0108270101016456
_journal_volume 57
_journal_year 2001
_chemical_formula_iupac '[Cu4 (C6 H12 N8 O)4] (Cl O4)4, 0.6H2 O'
_chemical_formula_moiety 'C24 H48 Cu4 N12 O4 4+, 4Cl O4 -, 0.6H2 O'
_chemical_formula_sum 'C24 H50 Cl4 Cu4 N12 O20.6'
_chemical_formula_weight 1232.32
_chemical_name_systematic
;
?
;
_space_group_IT_number 86
_symmetry_cell_setting tetragonal
_symmetry_space_group_name_Hall '-P 4bc'
_symmetry_space_group_name_H-M 'P 42/n :2'
_atom_sites_solution_hydrogens geom
_atom_sites_solution_primary direct
_atom_sites_solution_secondary difmap
_audit_creation_method SHELXL-97
_cell_angle_alpha 90.00
_cell_angle_beta 90.00
_cell_angle_gamma 90.00
_cell_formula_units_Z 2
_cell_length_a 12.440(3)
_cell_length_b 12.440
_cell_length_c 14.851(7)
_cell_measurement_reflns_used 25
_cell_measurement_temperature 293(2)
_cell_measurement_theta_max 17.31
_cell_measurement_theta_min 5.35
_cell_volume 2298.2(12)
_computing_cell_refinement 'CAD-4 Software'
_computing_data_collection 'CAD-4 Software (Enraf-Nonius, 1989)'
_computing_data_reduction 'NRCVAX (Gabe et al., 1989)'
_computing_molecular_graphics NRCVAX
_computing_publication_material SHELXL97
_computing_structure_refinement 'SHELXL97 (Sheldrick, 1997)'
_computing_structure_solution 'SHELXS97 (Sheldrick, 1990) and NRCVAX'
_diffrn_ambient_temperature 293(2)
_diffrn_measured_fraction_theta_full .999
_diffrn_measured_fraction_theta_max .999
_diffrn_measurement_device_type 'Nonius CAD-4'
_diffrn_measurement_method \w--2\q
_diffrn_radiation_monochromator graphite
_diffrn_radiation_source 'fine-focus sealed tube'
_diffrn_radiation_type MoK\a
_diffrn_radiation_wavelength .71073
_diffrn_reflns_av_R_equivalents .0000
_diffrn_reflns_av_sigmaI/netI .0456
_diffrn_reflns_limit_h_max 17
_diffrn_reflns_limit_h_min 0
_diffrn_reflns_limit_k_max 17
_diffrn_reflns_limit_k_min 0
_diffrn_reflns_limit_l_max 20
_diffrn_reflns_limit_l_min 0
_diffrn_reflns_number 3349
_diffrn_reflns_theta_full 29.98
_diffrn_reflns_theta_max 29.98
_diffrn_reflns_theta_min 2.14
_diffrn_standards_decay_% 3
_diffrn_standards_interval_time 60
_diffrn_standards_number 3
_exptl_absorpt_coefficient_mu 2.146
_exptl_absorpt_correction_T_max .54
_exptl_absorpt_correction_T_min .37
_exptl_absorpt_correction_type empirical
_exptl_absorpt_process_details '(North et al., 1968)'
_exptl_crystal_colour Black
_exptl_crystal_density_diffrn 1.790
_exptl_crystal_density_method 'not measured'
_exptl_crystal_description 'square bipyramidal'
_exptl_crystal_F_000 1260
_exptl_crystal_size_max .47
_exptl_crystal_size_mid .34
_exptl_crystal_size_min .29
_refine_diff_density_max 1.310
_refine_diff_density_min -.737
_refine_ls_extinction_method none
_refine_ls_goodness_of_fit_ref 1.087
_refine_ls_hydrogen_treatment constr
_refine_ls_matrix_type full
_refine_ls_number_parameters 153
_refine_ls_number_reflns 3349
_refine_ls_number_restraints 0
_refine_ls_restrained_S_all 1.087
_refine_ls_R_factor_all .1249
_refine_ls_R_factor_gt .0660
_refine_ls_shift/su_max .031
_refine_ls_shift/su_mean .019
_refine_ls_structure_factor_coef Fsqd
_refine_ls_weighting_details 'calc w = 1/[\s^2^(Fo^2^)+(0.1P)^2^] where P = (Fo^2^+2Fc^2^)/3'
_refine_ls_weighting_scheme calc
_refine_ls_wR_factor_gt .1653
_refine_ls_wR_factor_ref .1834
_reflns_number_gt 1710
_reflns_number_total 3349
_reflns_threshold_expression I>2\s(I)
_cod_data_source_file ta1319.cif
_cod_data_source_block I
_cod_depositor_comments
;
The following automatic conversions were performed:
'_symmetry_cell_setting' value 'Tetragonal' changed to 'tetragonal'
according to '/home/saulius/struct/CIF-dictionaries/cif_core.dic'
dictionary named 'cif_core.dic' version 2.4.1 from 2010-06-29.

Automatic conversion script
Id: cif_fix_enum 1527 2010-12-29 10:47:43Z saulius 

The following automatic conversions were performed:

'_symmetry_cell_setting' value 'Tetragonal' changed to 'tetragonal'
according to /home/saulius/struct/CIF-dictionaries/cif_core.dic
dictionary named 'cif_core.dic' version 2.4.1 from 2010-06-29.

Automatic conversion script
Id: cif_fix_values 1715 2011-07-08 13:25:40Z adriana 
;
_cod_original_sg_symbol_H-M 'P 42/n'
_cod_database_code 2012399

loop_
_symmetry_equiv_pos_as_xyz
'x, y, z'
'-y, x+1/2, z+1/2'
'-x+1/2, -y+1/2, z'
'y+1/2, -x, z+1/2'
'-x, -y, -z'
'y, -x-1/2, -z-1/2'
'x-1/2, y-1/2, -z'
'-y-1/2, x, -z-1/2'

loop_
_atom_site_label
_atom_site_fract_x
_atom_site_fract_y
_atom_site_fract_z
_atom_site_U_iso_or_equiv
_atom_site_adp_type
_atom_site_calc_flag
_atom_site_refinement_flags
_atom_site_occupancy
_atom_site_disorder_assembly
_atom_site_disorder_group
_atom_site_type_symbol
Cu .57965(4) .75901(4) .19143(3) .0455(2) Uani d . 1 . . Cu
Cl .36504(11) -.05427(12) .27656(10) .0689(4) Uani d . 1 . . Cl
O1 .6149(3) .7823(2) .31724(18) .0464(7) Uani d . 1 . . O
O2 .4544(3) -.0699(4) .2175(3) .0825(12) Uani d . 1 . . O
O3 .3256(6) -.1522(5) .3059(5) .174(3) Uani d . 1 . . O
O4 .2841(4) .0031(6) .2328(4) .149(2) Uani d . 1 . . O
O5 .3975(5) .0029(6) .3523(4) .139(2) Uani d . 1 . . O
OW .7500 .7500 .6558(15) .221(14) Uani d SP .30(3) . . O
N1 .4520(3) .6624(3) .2065(3) .0566(10) Uani d . 1 . . N
H1A .4722 .5996 .2314 .068 Uiso calc R 1 . . H
H1B .4031 .6936 .2428 .068 Uiso calc R 1 . . H
N2 .5295(3) .7720(3) .0683(3) .0552(10) Uani d . 1 . . N
N3 .6919(3) .8554(3) .1407(2) .0423(8) Uani d . 1 . . N
C1 .4056(6) .6438(6) .1174(4) .103(3) Uani d . 1 . . C
H2A .4331 .5760 .0947 .123 Uiso calc R 1 . . H
H2B .3284 .6361 .1241 .123 Uiso calc R 1 . . H
C2 .4252(5) .7224(6) .0538(4) .087(2) Uani d . 1 . . C
H3A .3696 .7769 .0572 .104 Uiso calc R 1 . . H
H3B .4230 .6909 -.0059 .104 Uiso calc R 1 . . H
C3 .5803(4) .8361(4) .0179(3) .0574(12) Uani d . 1 . . C
C4 .5456(6) .8705(6) -.0739(4) .103(3) Uani d . 1 . . C
H4A .4747 .8435 -.0857 .123 Uiso calc R 1 . . H
H4B .5947 .8426 -.1179 .123 Uiso calc R 1 . . H
H4C .5449 .9476 -.0770 .123 Uiso calc R 1 . . H
C5 .7629(5) .9393(5) .0051(4) .0780(18) Uani d . 1 . . C
H5A .7460 1.0145 .0068 .094 Uiso calc R 1 . . H
H5B .7630 .9149 -.0563 .094 Uiso calc R 1 . . H
H5C .8327 .9278 .0310 .094 Uiso calc R 1 . . H
C6 .6812(4) .8782(4) .0573(3) .0487(11) Uani d . 1 . . C

loop_
_atom_site_aniso_label
_atom_site_aniso_U_11
_atom_site_aniso_U_22
_atom_site_aniso_U_33
_atom_site_aniso_U_12
_atom_site_aniso_U_13
_atom_site_aniso_U_23
Cu .0509(3) .0544(4) .0312(3) -.0061(2) -.0043(2) .0055(2)
Cl .0638(8) .0758(9) .0669(8) .0017(7) .0049(7) -.0011(7)
O1 .0584(18) .0494(17) .0315(14) .0025(13) -.0040(13) .0049(12)
O2 .081(3) .090(3) .076(3) .015(2) .023(2) .014(2)
O3 .171(7) .103(4) .249(9) -.026(4) .125(6) -.014(5)
O4 .092(4) .259(8) .094(4) .063(5) -.003(3) .014(5)
O5 .119(4) .217(7) .081(3) -.030(5) .003(3) -.062(4)
OW .25(3) .18(2) .23(2) -.080(17) .000 .000
N1 .063(2) .058(2) .049(2) -.0108(19) -.0078(18) .0078(18)
N2 .060(2) .067(3) .039(2) -.011(2) -.0141(17) .0044(18)
N3 .050(2) .0439(18) .0328(17) -.0005(15) -.0055(15) .0037(14)
C1 .103(5) .139(6) .066(4) -.059(5) -.027(4) .013(4)
C2 .075(4) .128(6) .058(3) -.041(4) -.021(3) .017(4)
C3 .077(3) .060(3) .035(2) -.007(2) -.012(2) .005(2)
C4 .123(6) .139(6) .046(3) -.038(5) -.034(4) .032(4)
C5 .096(4) .097(4) .041(3) -.031(3) -.003(3) .019(3)
C6 .063(3) .052(3) .032(2) -.005(2) -.0030(19) .0029(17)

loop_
_atom_type_symbol
_atom_type_description
_atom_type_scat_dispersion_real
_atom_type_scat_dispersion_imag
_atom_type_scat_source
C C .0033 .0016 'International Tables Vol C Tables 4.2.6.8 and 6.1.1.4'
H H .0000 .0000 'International Tables Vol C Tables 4.2.6.8 and 6.1.1.4'
O O .0106 .0060 'International Tables Vol C Tables 4.2.6.8 and 6.1.1.4'
N N .0061 .0033 'International Tables Vol C Tables 4.2.6.8 and 6.1.1.4'
Cu Cu .3201 1.2651 'International Tables Vol C Tables 4.2.6.8 and 6.1.1.4'
Cl Cl .1484 .1585 'International Tables Vol C Tables 4.2.6.8 and 6.1.1.4'

loop_
_geom_angle_atom_site_label_1
_geom_angle_atom_site_label_2
_geom_angle_atom_site_label_3
_geom_angle_site_symmetry_1
_geom_angle_site_symmetry_3
_geom_angle
_geom_angle_publ_flag
N2 Cu O1 . . 165.50(16) y
N2 Cu N3 . . 79.54(15) y
O1 Cu N3 . . 96.66(15) y
N2 Cu N1 . . 84.26(16) y
O1 Cu N1 . . 99.28(16) y
N3 Cu N1 . . 163.78(15) y
O3 Cl O5 . . 107.4(5) ?
O3 Cl O4 . . 110.0(4) ?
O5 Cl O4 . . 108.9(4) ?
O3 Cl O2 . . 110.4(3) ?
O5 Cl O2 . . 109.9(3) ?
O4 Cl O2 . . 110.2(3) ?
N3 O1 Cu 8_756 . 112.7(2) ?
C1 N1 Cu . . 107.9(3) ?
C1 N1 H1A . . 110.1 ?
Cu N1 H1A . . 110.1 ?
C1 N1 H1B . . 110.2 ?
Cu N1 H1B . . 110.1 ?
H1A N1 H1B . . 108.4 ?
C3 N2 C2 . . 128.8(4) ?
C3 N2 Cu . . 116.8(3) ?
C2 N2 Cu . . 113.1(3) ?
C6 N3 O1 . 6_576 118.6(3) ?
C6 N3 Cu . . 115.3(3) ?
O1 N3 Cu 6_576 . 125.4(2) ?
C2 C1 N1 . . 115.9(5) ?
C2 C1 H2A . . 108.3 ?
N1 C1 H2A . . 108.3 ?
C2 C1 H2B . . 108.3 ?
N1 C1 H2B . . 108.3 ?
H2A C1 H2B . . 107.4 ?
C1 C2 N2 . . 110.9(5) ?
C1 C2 H3A . . 109.5 ?
N2 C2 H3A . . 109.4 ?
C1 C2 H3B . . 109.4 ?
N2 C2 H3B . . 109.5 ?
H3A C2 H3B . . 108.0 ?
N2 C3 C6 . . 114.4(4) ?
N2 C3 C4 . . 125.3(5) ?
C6 C3 C4 . . 120.3(5) ?
C3 C4 H4A . . 109.5 ?
C3 C4 H4B . . 109.5 ?
H4A C4 H4B . . 109.5 ?
C3 C4 H4C . . 109.5 ?
H4A C4 H4C . . 109.5 ?
H4B C4 H4C . . 109.5 ?
C6 C5 H5A . . 109.5 ?
C6 C5 H5B . . 109.5 ?
H5A C5 H5B . . 109.5 ?
C6 C5 H5C . . 109.5 ?
H5A C5 H5C . . 109.5 ?
H5B C5 H5C . . 109.5 ?
N3 C6 C3 . . 113.1(4) ?
N3 C6 C5 . . 123.2(4) ?
C3 C6 C5 . . 123.7(4) ?

loop_
_geom_bond_atom_site_label_1
_geom_bond_atom_site_label_2
_geom_bond_site_symmetry_2
_geom_bond_distance
_geom_bond_publ_flag
Cu N2 . 1.939(4) y
Cu O1 . 1.941(3) y
Cu N3 . 1.989(3) y
Cu N1 . 2.004(4) y
Cl O3 . 1.383(6) ?
Cl O5 . 1.391(5) ?
Cl O4 . 1.395(6) ?
Cl O2 . 1.429(4) ?
O1 N3 8_756 1.339(4) ?
N1 C1 . 1.462(7) ?
N1 H1A . .9000 ?
N1 H1B . .9000 ?
N2 C3 . 1.264(6) ?
N2 C2 . 1.452(6) ?
N3 C6 . 1.278(5) ?
N3 O1 6_576 1.339(4) ?
C1 C2 . 1.382(8) ?
C1 H2A . .9700 ?
C1 H2B . .9700 ?
C2 H3A . .9700 ?
C2 H3B . .9700 ?
C3 C6 . 1.480(6) ?
C3 C4 . 1.492(6) ?
C4 H4A . .9600 ?
C4 H4B . .9600 ?
C4 H4C . .9600 ?
C5 C6 . 1.487(7) ?
C5 H5A . .9600 ?
C5 H5B . .9600 ?
C5 H5C . .9600 ?

loop_
_geom_hbond_atom_site_label_D
_geom_hbond_atom_site_label_H
_geom_hbond_atom_site_label_A
_geom_hbond_site_symmetry_A
_geom_hbond_distance_DH
_geom_hbond_distance_HA
_geom_hbond_distance_DA
_geom_hbond_angle_DHA
_geom_hbond_publ_flag
N1 H1A O2 8_656 .90 2.305 3.181(6) 164.2 yes
N1 H1B O3 1_565 .90 2.343 3.158(8) 150.5 yes
OW (H) O4 2_655 . . 3.305(10) . yes
